data_8102973
loop_
_publ_author_name
'Deiseroth, Hans-J\"org'
'Spirovski, Filip'
'Reiner, Christof'
'Schlosser, Marc'

_publ_section_title
;
Crystal structures of nickel germanium selenide, Ni~5.45~GeSe~2~, 
and nickel germanium telluride, Ni~5.45~GeTe~2~
;
_journal_issue 3
_journal_name_full 'Zeitschrift f\"ur Kristallographie - New Crystal Structures'
_journal_page_first 171
_journal_page_last 172
_journal_volume 222
_journal_year 2007
_chemical_formula_structural Ni5.45GeSe2
_chemical_formula_sum 'Ge Ni5 Se2'
_chemical_formula_weight 524.06
_chemical_name_systematic
;
 nickel germanium sellenide
;
_space_group_IT_number 139
_symmetry_cell_setting tetragonal
_symmetry_space_group_name_Hall '-I 4 2'
_symmetry_space_group_name_H-M 'I 4/m m m'
_atom_sites_solution_primary direct
_atom_sites_solution_secondary difmap
_audit_creation_method SHELXL-97
_cell_angle_alpha 90.00
_cell_angle_beta 90.00
_cell_angle_gamma 90.00
_cell_formula_units_Z 2
_cell_length_a 3.6117(4)
_cell_length_b 3.6117(4)
_cell_length_c 18.281(3)
_cell_measurement_reflns_used 1767
_cell_measurement_temperature 293(2)
_cell_measurement_theta_max 31.7
_cell_measurement_theta_min 4.5
_cell_volume 238.46(5)
_computing_cell_refinement STOE-IPDS
_computing_data_collection 'STOE-IPDS (STOE & Cie, 1999)'
_computing_data_reduction 'SHELXL-97 (Sheldrick, 1997)'
_computing_molecular_graphics 'DIAMOND 2.1e (Brandenburg, 2001)'
_computing_publication_material 'SHELXL-97 (Sheldrick, 1997)'
_computing_structure_refinement 'SHELXL-97 (Sheldrick, 1997)'
_computing_structure_solution 'SHELXL-97 (Sheldrick, 1990)'
_diffrn_ambient_temperature 293(2)
_diffrn_measured_fraction_theta_full 0.994
_diffrn_measured_fraction_theta_max 0.994
_diffrn_measurement_device_type 'Stoe IPDS 1'
_diffrn_measurement_method phi
_diffrn_radiation_monochromator graphite
_diffrn_radiation_source 'fine-focus sealed tube'
_diffrn_radiation_type MoK\a
_diffrn_radiation_wavelength 0.71073
_diffrn_reflns_av_R_equivalents 0.1530
_diffrn_reflns_av_sigmaI/netI 0.0585
_diffrn_reflns_limit_h_max 5
_diffrn_reflns_limit_h_min -5
_diffrn_reflns_limit_k_max 5
_diffrn_reflns_limit_k_min -5
_diffrn_reflns_limit_l_max 26
_diffrn_reflns_limit_l_min -26
_diffrn_reflns_number 1613
_diffrn_reflns_theta_full 31.69
_diffrn_reflns_theta_max 31.69
_diffrn_reflns_theta_min 4.46
_exptl_absorpt_coefficient_mu 40.636
_exptl_absorpt_correction_T_max 0.4258
_exptl_absorpt_correction_T_min 0.0034
_exptl_absorpt_correction_type numerical
_exptl_absorpt_process_details
;
Prior the numerical absorption correction, the
crystal shape and dimensions were optimized on
the basis of equivalent reflections by means of the
Stoe X-Shape program [13].
;
_exptl_crystal_colour black
_exptl_crystal_density_diffrn 7.299
_exptl_crystal_density_method 'not measured'
_exptl_crystal_description plate
_exptl_crystal_F_000 480
_exptl_crystal_size_max 0.41
_exptl_crystal_size_mid 0.26
_exptl_crystal_size_min 0.04
_refine_diff_density_max 3.573
_refine_diff_density_min -6.452
_refine_diff_density_rms 1.820
_refine_ls_extinction_coef 0.097(8)
_refine_ls_extinction_expression Fc^*^=kFc[1+0.001xFc^2^\l^3^/sin(2\q)]^-1/4^
_refine_ls_extinction_method SHELXL
_refine_ls_goodness_of_fit_ref 1.275
_refine_ls_matrix_type full
_refine_ls_number_parameters 17
_refine_ls_number_reflns 158
_refine_ls_number_restraints 0
_refine_ls_restrained_S_all 1.275
_refine_ls_R_factor_all 0.0531
_refine_ls_R_factor_gt 0.0510
_refine_ls_shift/su_max 0.000
_refine_ls_shift/su_mean 0.000
_refine_ls_structure_factor_coef Fsqd
_refine_ls_weighting_details 'calc w=1/[\s^2^(Fo^2^)+(0.0375P)^2^+0.0000P] where P=(Fo^2^+2Fc^2^)/3'
_refine_ls_weighting_scheme calc
_refine_ls_wR_factor_gt 0.0714
_refine_ls_wR_factor_ref 0.0778
_reflns_number_gt 143
_reflns_number_total 158
_reflns_threshold_expression >2sigma(I)
_cod_data_source_file 409923.cff
_cod_data_source_block ni5.45gese2
_cod_original_cell_volume 238.46(6)
_cod_original_sg_symbol_H-M I4/mmm
_cod_database_code 8102973

loop_
_symmetry_equiv_pos_as_xyz
'x, y, z'
'-x, -y, z'
'-y, x, z'
'y, -x, z'
'-x, y, -z'
'x, -y, -z'
'y, x, -z'
'-y, -x, -z'
'x+1/2, y+1/2, z+1/2'
'-x+1/2, -y+1/2, z+1/2'
'-y+1/2, x+1/2, z+1/2'
'y+1/2, -x+1/2, z+1/2'
'-x+1/2, y+1/2, -z+1/2'
'x+1/2, -y+1/2, -z+1/2'
'y+1/2, x+1/2, -z+1/2'
'-y+1/2, -x+1/2, -z+1/2'
'-x, -y, -z'
'x, y, -z'
'y, -x, -z'
'-y, x, -z'
'x, -y, z'
'-x, y, z'
'-y, -x, z'
'y, x, z'
'-x+1/2, -y+1/2, -z+1/2'
'x+1/2, y+1/2, -z+1/2'
'y+1/2, -x+1/2, -z+1/2'
'-y+1/2, x+1/2, -z+1/2'
'x+1/2, -y+1/2, z+1/2'
'-x+1/2, y+1/2, z+1/2'
'-y+1/2, -x+1/2, z+1/2'
'y+1/2, x+1/2, z+1/2'

loop_
_atom_site_label
_atom_site_type_symbol
_atom_site_fract_x
_atom_site_fract_y
_atom_site_fract_z
_atom_site_U_iso_or_equiv
_atom_site_adp_type
_atom_site_occupancy
_atom_site_symmetry_multiplicity
_atom_site_Wyckoff_symbol
_atom_site_calc_flag
_atom_site_refinement_flags
_atom_site_disorder_assembly
_atom_site_disorder_group
Se1 Se 0.0000 0.0000 0.17955(5) 0.0084(4) Uani 1 4 e d S . .
Ge1 Ge 0.5000 0.5000 0.0000 0.0066(4) Uani 1 2 b d S . .
Ni1 Ni 0.0000 0.0000 0.0000 0.0076(4) Uani 1 2 a d S . .
Ni2 Ni 0.0000 0.5000 0.09623(6) 0.0081(4) Uani 1 8 g d S . .
Ni3 Ni 0.0000 0.0000 0.3017(4) 0.0124(16) Uani 0.224(7) 4 e d SP . .

loop_
_atom_site_aniso_label
_atom_site_aniso_U_11
_atom_site_aniso_U_22
_atom_site_aniso_U_33
_atom_site_aniso_U_23
_atom_site_aniso_U_13
_atom_site_aniso_U_12
Se1 0.0083(4) 0.0083(4) 0.0087(5) 0.000 0.000 0.000
Ge1 0.0059(5) 0.0059(5) 0.0082(7) 0.000 0.000 0.000
Ni1 0.0075(6) 0.0075(6) 0.0076(8) 0.000 0.000 0.000
Ni2 0.0088(5) 0.0056(5) 0.0100(4) 0.000 0.000 0.000
Ni3 0.0137(18) 0.0137(18) 0.010(3) 0.000 0.000 0.000

loop_
_atom_type_symbol
_atom_type_description
_atom_type_scat_dispersion_real
_atom_type_scat_dispersion_imag
_atom_type_scat_source
Ni Ni 0.3393 1.1124 'International Tables Vol C Tables 4.2.6.8 and 6.1.1.4'
Ge Ge 0.1547 1.8001 'International Tables Vol C Tables 4.2.6.8 and 6.1.1.4'
Se Se -0.0929 2.2259 'International Tables Vol C Tables 4.2.6.8 and 6.1.1.4'

loop_
_geom_angle_atom_site_label_1
_geom_angle_atom_site_label_2
_geom_angle_atom_site_label_3
_geom_angle
_geom_angle_site_symmetry_1
_geom_angle_site_symmetry_3
_geom_angle_publ_flag
Ni3 Se1 Ni2 130.14(2) . 3 ?
Ni3 Se1 Ni2 130.14(2) . 1_545 ?
Ni2 Se1 Ni2 65.44(2) 3 1_545 ?
Ni3 Se1 Ni2 130.14(2) . 3_655 ?
Ni2 Se1 Ni2 99.71(5) 3 3_655 ?
Ni2 Se1 Ni2 65.44(2) 1_545 3_655 ?
Ni3 Se1 Ni2 130.14(2) . . ?
Ni2 Se1 Ni2 65.44(2) 3 . ?
Ni2 Se1 Ni2 99.71(5) 1_545 . ?
Ni2 Se1 Ni2 65.44(2) 3_655 . ?
Ni3 Se1 Ni3 82.37(15) . 25 ?
Ni2 Se1 Ni3 128.41(11) 3 25 ?
Ni2 Se1 Ni3 128.41(11) 1_545 25 ?
Ni2 Se1 Ni3 63.24(12) 3_655 25 ?
Ni2 Se1 Ni3 63.24(12) . 25 ?
Ni3 Se1 Ni3 82.37(15) . 25_445 ?
Ni2 Se1 Ni3 63.24(12) 3 25_445 ?
Ni2 Se1 Ni3 63.24(12) 1_545 25_445 ?
Ni2 Se1 Ni3 128.41(11) 3_655 25_445 ?
Ni2 Se1 Ni3 128.41(11) . 25_445 ?
Ni3 Se1 Ni3 164.7(3) 25 25_445 ?
Ni3 Se1 Ni3 82.37(15) . 25_545 ?
Ni2 Se1 Ni3 128.41(11) 3 25_545 ?
Ni2 Se1 Ni3 63.24(12) 1_545 25_545 ?
Ni2 Se1 Ni3 63.24(12) 3_655 25_545 ?
Ni2 Se1 Ni3 128.41(11) . 25_545 ?
Ni3 Se1 Ni3 88.99(4) 25 25_545 ?
Ni3 Se1 Ni3 88.99(4) 25_445 25_545 ?
Ni3 Se1 Ni3 82.37(15) . 25_455 ?
Ni2 Se1 Ni3 63.24(12) 3 25_455 ?
Ni2 Se1 Ni3 128.41(11) 1_545 25_455 ?
Ni2 Se1 Ni3 128.41(11) 3_655 25_455 ?
Ni2 Se1 Ni3 63.24(12) . 25_455 ?
Ni3 Se1 Ni3 88.99(4) 25 25_455 ?
Ni3 Se1 Ni3 88.99(4) 25_445 25_455 ?
Ni3 Se1 Ni3 164.7(3) 25_545 25_455 ?
Ni2 Ge1 Ni2 60.86(2) 19 17_565 ?
Ni2 Ge1 Ni2 180.00(3) 19 3_665 ?
Ni2 Ge1 Ni2 119.14(2) 17_565 3_665 ?
Ni2 Ge1 Ni2 119.14(2) 19 1_655 ?
Ni2 Ge1 Ni2 180.00(3) 17_565 1_655 ?
Ni2 Ge1 Ni2 60.86(2) 3_665 1_655 ?
Ni2 Ge1 Ni2 91.50(4) 19 19_565 ?
Ni2 Ge1 Ni2 60.86(2) 17_565 19_565 ?
Ni2 Ge1 Ni2 88.50(4) 3_665 19_565 ?
Ni2 Ge1 Ni2 119.14(2) 1_655 19_565 ?
Ni2 Ge1 Ni2 60.86(2) 19 17_665 ?
Ni2 Ge1 Ni2 91.50(4) 17_565 17_665 ?
Ni2 Ge1 Ni2 119.14(2) 3_665 17_665 ?
Ni2 Ge1 Ni2 88.50(4) 1_655 17_665 ?
Ni2 Ge1 Ni2 60.86(2) 19_565 17_665 ?
Ni2 Ge1 Ni2 88.50(4) 19 3_655 ?
Ni2 Ge1 Ni2 119.14(2) 17_565 3_655 ?
Ni2 Ge1 Ni2 91.50(4) 3_665 3_655 ?
Ni2 Ge1 Ni2 60.86(2) 1_655 3_655 ?
Ni2 Ge1 Ni2 180.00(3) 19_565 3_655 ?
Ni2 Ge1 Ni2 119.14(2) 17_665 3_655 ?
Ni2 Ge1 Ni2 119.14(2) 19 . ?
Ni2 Ge1 Ni2 88.50(4) 17_565 . ?
Ni2 Ge1 Ni2 60.86(2) 3_665 . ?
Ni2 Ge1 Ni2 91.50(4) 1_655 . ?
Ni2 Ge1 Ni2 119.14(2) 19_565 . ?
Ni2 Ge1 Ni2 180.00(3) 17_665 . ?
Ni2 Ge1 Ni2 60.86(2) 3_655 . ?
Ni2 Ge1 Ni1 120.431(10) 19 1_665 ?
Ni2 Ge1 Ni1 120.431(10) 17_565 1_665 ?
Ni2 Ge1 Ni1 59.569(10) 3_665 1_665 ?
Ni2 Ge1 Ni1 59.569(10) 1_655 1_665 ?
Ni2 Ge1 Ni1 59.569(10) 19_565 1_665 ?
Ni2 Ge1 Ni1 59.569(10) 17_665 1_665 ?
Ni2 Ge1 Ni1 120.431(10) 3_655 1_665 ?
Ni2 Ge1 Ni1 120.431(10) . 1_665 ?
Ni2 Ge1 Ni1 59.569(10) 19 . ?
Ni2 Ge1 Ni1 59.569(10) 17_565 . ?
Ni2 Ge1 Ni1 120.431(10) 3_665 . ?
Ni2 Ge1 Ni1 120.431(10) 1_655 . ?
Ni2 Ge1 Ni1 120.431(10) 19_565 . ?
Ni2 Ge1 Ni1 120.431(10) 17_665 . ?
Ni2 Ge1 Ni1 59.569(10) 3_655 . ?
Ni2 Ge1 Ni1 59.569(10) . . ?
Ni1 Ge1 Ni1 180.0 1_665 . ?
Ni2 Ge1 Ni1 120.431(10) 19 1_565 ?
Ni2 Ge1 Ni1 59.569(10) 17_565 1_565 ?
Ni2 Ge1 Ni1 59.569(10) 3_665 1_565 ?
Ni2 Ge1 Ni1 120.431(10) 1_655 1_565 ?
Ni2 Ge1 Ni1 59.569(10) 19_565 1_565 ?
Ni2 Ge1 Ni1 120.431(10) 17_665 1_565 ?
Ni2 Ge1 Ni1 120.431(10) 3_655 1_565 ?
Ni2 Ge1 Ni1 59.569(10) . 1_565 ?
Ni1 Ge1 Ni1 90.0 1_665 1_565 ?
Ni1 Ge1 Ni1 90.0 . 1_565 ?
Ni2 Ge1 Ni1 59.569(10) 19 1_655 ?
Ni2 Ge1 Ni1 120.431(10) 17_565 1_655 ?
Ni2 Ge1 Ni1 120.431(10) 3_665 1_655 ?
Ni2 Ge1 Ni1 59.569(10) 1_655 1_655 ?
Ni2 Ge1 Ni1 120.431(10) 19_565 1_655 ?
Ni2 Ge1 Ni1 59.569(10) 17_665 1_655 ?
Ni2 Ge1 Ni1 59.569(10) 3_655 1_655 ?
Ni2 Ge1 Ni1 120.431(10) . 1_655 ?
Ni1 Ge1 Ni1 90.0 1_665 1_655 ?
Ni1 Ge1 Ni1 90.0 . 1_655 ?
Ni1 Ge1 Ni1 180.0 1_565 1_655 ?
Ni2 Ni1 Ni2 60.86(2) 19_455 17 ?
Ni2 Ni1 Ni2 180.00(3) 19_455 3_655 ?
Ni2 Ni1 Ni2 119.14(2) 17 3_655 ?
Ni2 Ni1 Ni2 119.14(2) 19_455 . ?
Ni2 Ni1 Ni2 180.00(3) 17 . ?
Ni2 Ni1 Ni2 60.86(2) 3_655 . ?
Ni2 Ni1 Ni2 91.50(4) 19_455 19 ?
Ni2 Ni1 Ni2 60.86(2) 17 19 ?
Ni2 Ni1 Ni2 88.50(4) 3_655 19 ?
Ni2 Ni1 Ni2 119.14(2) . 19 ?
Ni2 Ni1 Ni2 60.86(2) 19_455 17_565 ?
Ni2 Ni1 Ni2 91.50(4) 17 17_565 ?
Ni2 Ni1 Ni2 119.14(2) 3_655 17_565 ?
Ni2 Ni1 Ni2 88.50(4) . 17_565 ?
Ni2 Ni1 Ni2 60.86(2) 19 17_565 ?
Ni2 Ni1 Ni2 88.50(4) 19_455 3 ?
Ni2 Ni1 Ni2 119.14(2) 17 3 ?
Ni2 Ni1 Ni2 91.50(4) 3_655 3 ?
Ni2 Ni1 Ni2 60.86(2) . 3 ?
Ni2 Ni1 Ni2 180.00(3) 19 3 ?
Ni2 Ni1 Ni2 119.14(2) 17_565 3 ?
Ni2 Ni1 Ni2 119.14(2) 19_455 1_545 ?
Ni2 Ni1 Ni2 88.50(4) 17 1_545 ?
Ni2 Ni1 Ni2 60.86(2) 3_655 1_545 ?
Ni2 Ni1 Ni2 91.50(4) . 1_545 ?
Ni2 Ni1 Ni2 119.14(2) 19 1_545 ?
Ni2 Ni1 Ni2 180.00(3) 17_565 1_545 ?
Ni2 Ni1 Ni2 60.86(2) 3 1_545 ?
Ni2 Ni1 Ge1 120.431(10) 19_455 . ?
Ni2 Ni1 Ge1 120.431(10) 17 . ?
Ni2 Ni1 Ge1 59.569(10) 3_655 . ?
Ni2 Ni1 Ge1 59.569(10) . . ?
Ni2 Ni1 Ge1 59.569(10) 19 . ?
Ni2 Ni1 Ge1 59.569(10) 17_565 . ?
Ni2 Ni1 Ge1 120.431(10) 3 . ?
Ni2 Ni1 Ge1 120.431(10) 1_545 . ?
Ni2 Ni1 Ge1 59.569(10) 19_455 1_445 ?
Ni2 Ni1 Ge1 59.569(10) 17 1_445 ?
Ni2 Ni1 Ge1 120.431(10) 3_655 1_445 ?
Ni2 Ni1 Ge1 120.431(10) . 1_445 ?
Ni2 Ni1 Ge1 120.431(10) 19 1_445 ?
Ni2 Ni1 Ge1 120.431(10) 17_565 1_445 ?
Ni2 Ni1 Ge1 59.569(10) 3 1_445 ?
Ni2 Ni1 Ge1 59.569(10) 1_545 1_445 ?
Ge1 Ni1 Ge1 180.0 . 1_445 ?
Ni2 Ni1 Ge1 59.569(10) 19_455 1_455 ?
Ni2 Ni1 Ge1 120.431(10) 17 1_455 ?
Ni2 Ni1 Ge1 120.431(10) 3_655 1_455 ?
Ni2 Ni1 Ge1 59.569(10) . 1_455 ?
Ni2 Ni1 Ge1 120.431(10) 19 1_455 ?
Ni2 Ni1 Ge1 59.569(10) 17_565 1_455 ?
Ni2 Ni1 Ge1 59.569(10) 3 1_455 ?
Ni2 Ni1 Ge1 120.431(10) 1_545 1_455 ?
Ge1 Ni1 Ge1 90.0 . 1_455 ?
Ge1 Ni1 Ge1 90.0 1_445 1_455 ?
Ni2 Ni1 Ge1 120.431(10) 19_455 1_545 ?
Ni2 Ni1 Ge1 59.569(10) 17 1_545 ?
Ni2 Ni1 Ge1 59.569(10) 3_655 1_545 ?
Ni2 Ni1 Ge1 120.431(10) . 1_545 ?
Ni2 Ni1 Ge1 59.569(10) 19 1_545 ?
Ni2 Ni1 Ge1 120.431(10) 17_565 1_545 ?
Ni2 Ni1 Ge1 120.431(10) 3 1_545 ?
Ni2 Ni1 Ge1 59.569(10) 1_545 1_545 ?
Ge1 Ni1 Ge1 90.0 . 1_545 ?
Ge1 Ni1 Ge1 90.0 1_445 1_545 ?
Ge1 Ni1 Ge1 180.0 1_455 1_545 ?
Se1 Ni2 Se1 99.71(5) 1_565 . ?
Se1 Ni2 Ge1 116.735(12) 1_565 1_455 ?
Se1 Ni2 Ge1 116.735(12) . 1_455 ?
Se1 Ni2 Ni1 175.89(4) 1_565 . ?
Se1 Ni2 Ni1 84.39(2) . . ?
Ge1 Ni2 Ni1 60.86(2) 1_455 . ?
Se1 Ni2 Ni1 84.39(2) 1_565 1_565 ?
Se1 Ni2 Ni1 175.89(4) . 1_565 ?
Ge1 Ni2 Ni1 60.86(2) 1_455 1_565 ?
Ni1 Ni2 Ni1 91.50(4) . 1_565 ?
Se1 Ni2 Ge1 116.735(12) 1_565 . ?
Se1 Ni2 Ge1 116.735(12) . . ?
Ge1 Ni2 Ge1 91.50(4) 1_455 . ?
Ni1 Ni2 Ge1 60.86(2) . . ?
Ni1 Ni2 Ge1 60.86(2) 1_565 . ?
Se1 Ni2 Ni2 57.280(12) 1_565 3_665 ?
Se1 Ni2 Ni2 122.720(12) . 3_665 ?
Ge1 Ni2 Ni2 120.431(10) 1_455 3_665 ?
Ni1 Ni2 Ni2 120.431(10) . 3_665 ?
Ni1 Ni2 Ni2 59.569(10) 1_565 3_665 ?
Ge1 Ni2 Ni2 59.569(10) . 3_665 ?
Se1 Ni2 Ni2 122.720(12) 1_565 3 ?
Se1 Ni2 Ni2 57.280(12) . 3 ?
Ge1 Ni2 Ni2 59.569(10) 1_455 3 ?
Ni1 Ni2 Ni2 59.569(10) . 3 ?
Ni1 Ni2 Ni2 120.431(10) 1_565 3 ?
Ge1 Ni2 Ni2 120.431(10) . 3 ?
Ni2 Ni2 Ni2 180.00(9) 3_665 3 ?
Se1 Ni2 Ni2 122.720(12) 1_565 3_655 ?
Se1 Ni2 Ni2 57.280(12) . 3_655 ?
Ge1 Ni2 Ni2 120.431(10) 1_455 3_655 ?
Ni1 Ni2 Ni2 59.569(10) . 3_655 ?
Ni1 Ni2 Ni2 120.431(10) 1_565 3_655 ?
Ge1 Ni2 Ni2 59.569(10) . 3_655 ?
Ni2 Ni2 Ni2 90.0 3_665 3_655 ?
Ni2 Ni2 Ni2 90.0 3 3_655 ?
Se1 Ni2 Ni2 57.280(12) 1_565 3_565 ?
Se1 Ni2 Ni2 122.720(12) . 3_565 ?
Ge1 Ni2 Ni2 59.569(10) 1_455 3_565 ?
Ni1 Ni2 Ni2 120.431(10) . 3_565 ?
Ni1 Ni2 Ni2 59.569(10) 1_565 3_565 ?
Ge1 Ni2 Ni2 120.431(10) . 3_565 ?
Ni2 Ni2 Ni2 90.0 3_665 3_565 ?
Ni2 Ni2 Ni2 90.0 3 3_565 ?
Ni2 Ni2 Ni2 180.00(9) 3_655 3_565 ?
Se1 Ni2 Ni3 62.41(5) 1_565 25 ?
Se1 Ni2 Ni3 62.41(5) . 25 ?
Ge1 Ni2 Ni3 178.33(10) 1_455 25 ?
Ni1 Ni2 Ni3 120.09(6) . 25 ?
Ni1 Ni2 Ni3 120.09(6) 1_565 25 ?
Ge1 Ni2 Ni3 90.17(10) . 25 ?
Ni2 Ni2 Ni3 60.54(6) 3_665 25 ?
Ni2 Ni2 Ni3 119.46(6) 3 25 ?
Ni2 Ni2 Ni3 60.54(6) 3_655 25 ?
Ni2 Ni2 Ni3 119.46(6) 3_565 25 ?
Se1 Ni2 Ni3 62.41(5) 1_565 25_455 ?
Se1 Ni2 Ni3 62.41(5) . 25_455 ?
Ge1 Ni2 Ni3 90.17(10) 1_455 25_455 ?
Ni1 Ni2 Ni3 120.09(6) . 25_455 ?
Ni1 Ni2 Ni3 120.09(6) 1_565 25_455 ?
Ge1 Ni2 Ni3 178.33(10) . 25_455 ?
Ni2 Ni2 Ni3 119.46(6) 3_665 25_455 ?
Ni2 Ni2 Ni3 60.54(6) 3 25_455 ?
Ni2 Ni2 Ni3 119.46(6) 3_655 25_455 ?
Ni2 Ni2 Ni3 60.54(6) 3_565 25_455 ?
Ni3 Ni2 Ni3 88.2(2) 25 25_455 ?
Se1 Ni3 Se1 97.63(15) . 25 ?
Se1 Ni3 Se1 97.63(15) . 25_445 ?
Se1 Ni3 Se1 164.7(3) 25 25_445 ?
Se1 Ni3 Se1 97.63(15) . 25_545 ?
Se1 Ni3 Se1 88.99(4) 25 25_545 ?
Se1 Ni3 Se1 88.99(4) 25_445 25_545 ?
Se1 Ni3 Se1 97.63(15) . 25_455 ?
Se1 Ni3 Se1 88.99(4) 25 25_455 ?
Se1 Ni3 Se1 88.99(4) 25_445 25_455 ?
Se1 Ni3 Se1 164.7(3) 25_545 25_455 ?
Se1 Ni3 Ni2 135.92(10) . 27_455 ?
Se1 Ni3 Ni2 54.35(7) 25 27_455 ?
Se1 Ni3 Ni2 113.09(19) 25_445 27_455 ?
Se1 Ni3 Ni2 113.09(19) 25_545 27_455 ?
Se1 Ni3 Ni2 54.35(7) 25_455 27_455 ?
Se1 Ni3 Ni2 135.92(10) . 25 ?
Se1 Ni3 Ni2 54.35(7) 25 25 ?
Se1 Ni3 Ni2 113.09(19) 25_445 25 ?
Se1 Ni3 Ni2 54.35(7) 25_545 25 ?
Se1 Ni3 Ni2 113.09(19) 25_455 25 ?
Ni2 Ni3 Ni2 58.93(12) 27_455 25 ?
Se1 Ni3 Ni2 135.92(10) . 25_455 ?
Se1 Ni3 Ni2 113.09(19) 25 25_455 ?
Se1 Ni3 Ni2 54.35(7) 25_445 25_455 ?
Se1 Ni3 Ni2 113.09(19) 25_545 25_455 ?
Se1 Ni3 Ni2 54.35(7) 25_455 25_455 ?
Ni2 Ni3 Ni2 58.93(12) 27_455 25_455 ?
Ni2 Ni3 Ni2 88.2(2) 25 25_455 ?
Se1 Ni3 Ni2 135.92(10) . 27_445 ?
Se1 Ni3 Ni2 113.09(19) 25 27_445 ?
Se1 Ni3 Ni2 54.35(7) 25_445 27_445 ?
Se1 Ni3 Ni2 54.35(7) 25_545 27_445 ?
Se1 Ni3 Ni2 113.09(19) 25_455 27_445 ?
Ni2 Ni3 Ni2 88.2(2) 27_455 27_445 ?
Ni2 Ni3 Ni2 58.93(12) 25 27_445 ?
Ni2 Ni3 Ni2 58.93(12) 25_455 27_445 ?

loop_
_geom_bond_atom_site_label_1
_geom_bond_atom_site_label_2
_geom_bond_distance
_geom_bond_site_symmetry_2
_geom_bond_publ_flag
Se1 Ni3 2.234(7) . ?
Se1 Ni2 2.3623(8) 3 ?
Se1 Ni2 2.3623(8) 1_545 ?
Se1 Ni2 2.3623(8) 3_655 ?
Se1 Ni2 2.3623(8) . ?
Se1 Ni3 2.5767(9) 25 ?
Se1 Ni3 2.5767(9) 25_445 ?
Se1 Ni3 2.5767(9) 25_545 ?
Se1 Ni3 2.5767(9) 25_455 ?
Ge1 Ni2 2.5211(8) 19 ?
Ge1 Ni2 2.5211(8) 17_565 ?
Ge1 Ni2 2.5211(8) 3_665 ?
Ge1 Ni2 2.5211(8) 1_655 ?
Ge1 Ni2 2.5211(8) 19_565 ?
Ge1 Ni2 2.5211(8) 17_665 ?
Ge1 Ni2 2.5211(8) 3_655 ?
Ge1 Ni2 2.5211(8) . ?
Ge1 Ni1 2.5539(3) 1_665 ?
Ge1 Ni1 2.5539(3) . ?
Ge1 Ni1 2.5539(3) 1_565 ?
Ge1 Ni1 2.5539(3) 1_655 ?
Ni1 Ni2 2.5211(8) 19_455 ?
Ni1 Ni2 2.5211(8) 17 ?
Ni1 Ni2 2.5211(8) 3_655 ?
Ni1 Ni2 2.5211(8) . ?
Ni1 Ni2 2.5211(8) 19 ?
Ni1 Ni2 2.5211(8) 17_565 ?
Ni1 Ni2 2.5211(8) 3 ?
Ni1 Ni2 2.5211(8) 1_545 ?
Ni1 Ge1 2.5539(3) 1_445 ?
Ni1 Ge1 2.5539(3) 1_455 ?
Ni1 Ge1 2.5539(3) 1_545 ?
Ni2 Se1 2.3623(8) 1_565 ?
Ni2 Ge1 2.5211(8) 1_455 ?
Ni2 Ni1 2.5211(8) 1_565 ?
Ni2 Ni2 2.5539(3) 3_665 ?
Ni2 Ni2 2.5539(3) 3 ?
Ni2 Ni2 2.5539(3) 3_655 ?
Ni2 Ni2 2.5539(3) 3_565 ?
Ni2 Ni3 2.596(5) 25 ?
Ni2 Ni3 2.596(5) 25_455 ?
Ni3 Se1 2.5767(9) 25 ?
Ni3 Se1 2.5767(9) 25_445 ?
Ni3 Se1 2.5767(9) 25_545 ?
Ni3 Se1 2.5767(9) 25_455 ?
Ni3 Ni2 2.596(5) 27_455 ?
Ni3 Ni2 2.596(5) 25 ?
Ni3 Ni2 2.596(5) 25_455 ?
Ni3 Ni2 2.596(5) 27_445 ?
